data_7013181
loop_
_publ_author_name
'Kim, Yong-Joo'
'Han, Jin-Taek'
'Kang, Seok'
'Han, Won Seok'
'Lee, Soon W.'

_publ_section_title
;
 Reactivity of di(azido)bis(phosphine) complexes of Ni(ii), Pd(ii) and
 Pt(ii) toward organic isothiocyanates: synthesis, structures, and
 properties of bis(tetrazole-thiolato) and bis(isothiocyanato)
 complexes
;
_journal_issue 17
_journal_name_full 'Dalton Transactions'
_journal_page_first 3357
_journal_paper_doi 10.1039/b305341p
_journal_year 2003
_chemical_formula_sum 'C14 H32 N2 O P2 Pt S2'
_chemical_formula_weight 565.57
_chemical_name_systematic
;
?
;
_space_group_IT_number 137
_symmetry_cell_setting tetragonal
_symmetry_space_group_name_Hall '-P 4ac 2a'
_symmetry_space_group_name_H-M 'P 42/n m c :2'
_atom_sites_solution_hydrogens geom
_atom_sites_solution_primary direct
_atom_sites_solution_secondary difmap
_audit_creation_method SHELXL-97
_cell_angle_alpha 90.00
_cell_angle_beta 90.00
_cell_angle_gamma 90.00
_cell_formula_units_Z 4
_cell_length_a 12.207(2)
_cell_length_b 12.207(2)
_cell_length_c 16.112(6)
_cell_measurement_reflns_used 31
_cell_measurement_temperature 293(2)
_cell_measurement_theta_max 12.44
_cell_measurement_theta_min 5.37
_cell_volume 2400.9(11)
_computing_cell_refinement 'Siemens XSCANS'
_computing_data_collection 'Siemens XSCANS'
_computing_data_reduction 'Siemens SHELXTL'
_computing_molecular_graphics 'Siemens SHELXTL'
_computing_publication_material 'Siemens SHELXTL'
_computing_structure_refinement 'Siemens SHELXTL'
_computing_structure_solution 'Siemens SHELXTL'
_diffrn_ambient_temperature 293(2)
_diffrn_measured_fraction_theta_full 0.986
_diffrn_measured_fraction_theta_max 0.986
_diffrn_measurement_device 'Siemens P4'
_diffrn_measurement_method '\w scans'
_diffrn_radiation_monochromator graphite
_diffrn_radiation_source 'sealed tube'
_diffrn_radiation_type MoK\a
_diffrn_radiation_wavelength 0.71073
_diffrn_reflns_av_R_equivalents 0.0282
_diffrn_reflns_av_sigmaI/netI 0.0616
_diffrn_reflns_limit_h_max 14
_diffrn_reflns_limit_h_min 0
_diffrn_reflns_limit_k_max 10
_diffrn_reflns_limit_k_min 0
_diffrn_reflns_limit_l_max 0
_diffrn_reflns_limit_l_min -19
_diffrn_reflns_number 1156
_diffrn_reflns_theta_full 24.99
_diffrn_reflns_theta_max 24.99
_diffrn_reflns_theta_min 2.36
_diffrn_standards_interval_count 97
_diffrn_standards_number 3
_exptl_absorpt_coefficient_mu 6.154
_exptl_absorpt_correction_T_max 0.2832
_exptl_absorpt_correction_T_min 0.2659
_exptl_absorpt_correction_type empirical
_exptl_crystal_colour 'COLORLESS         '
_exptl_crystal_density_diffrn 1.565
_exptl_crystal_density_method 'not measured'
_exptl_crystal_description 'CUBE        '
_exptl_crystal_F_000 1112
_exptl_crystal_size_max 0.08
_exptl_crystal_size_mid 0.08
_exptl_crystal_size_min 0.08
_refine_diff_density_max 0.862
_refine_diff_density_min -0.529
_refine_diff_density_rms 0.119
_refine_ls_extinction_coef 0.00044(12)
_refine_ls_extinction_expression Fc^*^=kFc[1+0.001xFc^2^\l^3^/sin(2\q)]^-1/4^
_refine_ls_extinction_method SHELXL
_refine_ls_goodness_of_fit_ref 1.017
_refine_ls_hydrogen_treatment mixed
_refine_ls_matrix_type full
_refine_ls_number_parameters 66
_refine_ls_number_reflns 1155
_refine_ls_number_restraints 0
_refine_ls_restrained_S_all 1.017
_refine_ls_R_factor_all 0.0805
_refine_ls_R_factor_gt 0.0397
_refine_ls_shift/su_max 0.214
_refine_ls_shift/su_mean 0.012
_refine_ls_structure_factor_coef Fsqd
_refine_ls_weighting_details 'calc w=1/[\s^2^(Fo^2^)+(0.0377P)^2^+0.0000P] where P=(Fo^2^+2Fc^2^)/3'
_refine_ls_weighting_scheme calc
_refine_ls_wR_factor_gt 0.0814
_refine_ls_wR_factor_ref 0.0962
_reflns_number_gt 708
_reflns_number_total 1155
_reflns_threshold_expression >2sigma(I)
_cod_data_source_file b305341p.txt
_cod_data_source_block abspt
_cod_depositor_comments
;
The following automatic conversions were performed:
'_symmetry_cell_setting' value 'Tetragonal' changed to 'tetragonal'
according to '/home/saulius/struct/CIF-dictionaries/cif_core.dic'
dictionary named 'cif_core.dic' version 2.4.1 from 2010-06-29.

Automatic conversion script
Id: cif_fix_enum 1527 2010-12-29 10:47:43Z saulius 
;
_cod_original_cell_volume 2401.0(10)
_cod_original_sg_symbol_H-M P4(2)/nmc
_cod_database_code 7013181

loop_
_symmetry_equiv_pos_as_xyz
'x, y, z'
'-x+1/2, -y+1/2, z'
'-y+1/2, x, z+1/2'
'y, -x+1/2, z+1/2'
'-x, y+1/2, -z'
'x+1/2, -y, -z'
'y+1/2, x+1/2, -z+1/2'
'-y, -x, -z+1/2'
'-x, -y, -z'
'x-1/2, y-1/2, -z'
'y-1/2, -x, -z-1/2'
'-y, x-1/2, -z-1/2'
'x, -y-1/2, z'
'-x-1/2, y, z'
'-y-1/2, -x-1/2, z-1/2'
'y, x, z-1/2'

loop_
_atom_site_label
_atom_site_type_symbol
_atom_site_fract_x
_atom_site_fract_y
_atom_site_fract_z
_atom_site_U_iso_or_equiv
_atom_site_adp_type
_atom_site_occupancy
_atom_site_symmetry_multiplicity
_atom_site_calc_flag
_atom_site_refinement_flags
_atom_site_disorder_assembly
_atom_site_disorder_group
Pt1 Pt 0.2500 0.2500 0.22703(3) 0.0430(2) Uani 1 4 d S . .
S1 S -0.0271(3) 0.2500 0.4386(2) 0.0631(9) Uani 1 2 d S . .
P1 P 0.3965(3) 0.2500 0.14089(19) 0.0417(7) Uani 1 2 d S . .
N1 N 0.1338(9) 0.2500 0.3197(6) 0.064(3) Uani 1 2 d S . .
C1 C 0.3837(10) 0.2500 0.0279(6) 0.049(3) Uani 1 2 d S . .
H1A H 0.3420 0.1859 0.0115 0.059 Uiso 0.50 1 calc PR . .
H1B H 0.3420 0.3141 0.0115 0.059 Uiso 0.50 1 calc PR . .
C2 C 0.4915(12) 0.2500 -0.0196(7) 0.077(4) Uani 1 2 d S . .
H2A H 0.4769 0.2500 -0.0781 0.092 Uiso 1 2 calc SR . .
H2B H 0.5328 0.1858 -0.0052 0.092 Uiso 0.50 1 calc PR . .
H2C H 0.5328 0.3142 -0.0052 0.092 Uiso 0.50 1 calc PR . .
C3 C 0.4825(7) 0.3686(7) 0.1631(5) 0.056(2) Uani 1 1 d . . .
H3A H 0.5035 0.3663 0.2212 0.067 Uiso 1 1 calc R . .
H3B H 0.5489 0.3630 0.1304 0.067 Uiso 1 1 calc R . .
C4 C 0.4301(9) 0.4764(8) 0.1458(6) 0.086(4) Uani 1 1 d . . .
H4A H 0.4803 0.5343 0.1593 0.104 Uiso 1 1 calc R . .
H4B H 0.3651 0.4838 0.1789 0.104 Uiso 1 1 calc R . .
H4C H 0.4110 0.4807 0.0881 0.104 Uiso 1 1 calc R . .
C5 C 0.0657(10) 0.2500 0.3679(7) 0.044(3) Uani 1 2 d S . .
O1 O 0.2500 0.7500 0.1559(14) 0.147(8) Uani 1 4 d S . .
HO1 H 0.311(11) 0.7500 0.210(6) 0.080 Uiso 1 2 d S . .

loop_
_atom_site_aniso_label
_atom_site_aniso_U_11
_atom_site_aniso_U_22
_atom_site_aniso_U_33
_atom_site_aniso_U_23
_atom_site_aniso_U_13
_atom_site_aniso_U_12
Pt1 0.0437(5) 0.0495(6) 0.0358(3) 0.000 0.000 0.000
S1 0.060(2) 0.071(2) 0.0574(18) 0.000 0.014(2) 0.000
P1 0.0361(16) 0.0468(18) 0.0421(15) 0.000 0.0001(14) 0.000
N1 0.057(7) 0.096(9) 0.040(5) 0.000 0.008(6) 0.000
C1 0.047(7) 0.057(7) 0.043(6) 0.000 0.002(6) 0.000
C2 0.070(10) 0.108(12) 0.053(8) 0.000 0.013(8) 0.000
C3 0.045(5) 0.064(6) 0.059(5) -0.004(5) -0.002(4) -0.013(5)
C4 0.097(9) 0.068(6) 0.094(7) 0.011(6) -0.032(6) -0.014(7)
C5 0.045(7) 0.050(7) 0.036(6) 0.000 -0.011(6) 0.000
O1 0.18(2) 0.073(12) 0.19(2) 0.000 0.000 0.000

loop_
_atom_type_symbol
_atom_type_description
_atom_type_scat_dispersion_real
_atom_type_scat_dispersion_imag
_atom_type_scat_source
C C 0.0033 0.0016 'International Tables Vol C Tables 4.2.6.8 and 6.1.1.4'
H H 0.0000 0.0000 'International Tables Vol C Tables 4.2.6.8 and 6.1.1.4'
N N 0.0061 0.0033 'International Tables Vol C Tables 4.2.6.8 and 6.1.1.4'
P P 0.1023 0.0942 'International Tables Vol C Tables 4.2.6.8 and 6.1.1.4'
S S 0.1246 0.1234 'International Tables Vol C Tables 4.2.6.8 and 6.1.1.4'
Pt Pt -1.7033 8.3905 'International Tables Vol C Tables 4.2.6.8 and 6.1.1.4'
O O 0.0106 0.0060 'International Tables Vol C Tables 4.2.6.8 and 6.1.1.4'

loop_
_geom_angle_atom_site_label_1
_geom_angle_atom_site_label_2
_geom_angle_atom_site_label_3
_geom_angle
_geom_angle_site_symmetry_1
_geom_angle_site_symmetry_3
_geom_angle_publ_flag
N1 Pt1 N1 87.1(6) 2 . ?
N1 Pt1 P1 84.3(3) 2 . ?
N1 Pt1 P1 171.4(3) . . ?
N1 Pt1 P1 171.4(3) 2 2 ?
N1 Pt1 P1 84.3(3) . 2 ?
P1 Pt1 P1 104.36(16) . 2 ?
C3 P1 C3 105.1(6) . 13_565 ?
C3 P1 C1 104.2(4) . . ?
C3 P1 C1 104.2(4) 13_565 . ?
C3 P1 Pt1 109.5(3) . . ?
C3 P1 Pt1 109.5(3) 13_565 . ?
C1 P1 Pt1 122.9(4) . . ?
C5 N1 Pt1 176.6(10) . . ?
C2 C1 P1 115.2(8) . . ?
C4 C3 P1 114.6(6) . . ?
N1 C5 S1 177.9(10) . . ?

loop_
_geom_bond_atom_site_label_1
_geom_bond_atom_site_label_2
_geom_bond_distance
_geom_bond_site_symmetry_2
_geom_bond_publ_flag
Pt1 N1 2.059(10) 2 ?
Pt1 N1 2.059(10) . ?
Pt1 P1 2.263(3) . ?
Pt1 P1 2.263(3) 2 ?
S1 C5 1.607(12) . ?
P1 C3 1.824(8) . ?
P1 C3 1.824(8) 13_565 ?
P1 C1 1.827(10) . ?
N1 C5 1.138(13) . ?
C1 C2 1.522(17) . ?
C3 C4 1.490(12) . ?
